data_9015646
loop_
_publ_author_name
'Hughes, J. M.'
'Ertl, A.'
'Dyar, M. D.'
'Grew, E. S.'
'Wieden-beck M'
'Brandstatter, F.'

_publ_section_title
;
 Structural and chemical response to varying B content in zoned Fe-bearing olenite
 from Koralpe, Austria
 Sample: T5
;
_journal_name_full 'American Mineralogist'
_journal_page_first 447
_journal_page_last 454
_journal_volume 89
_journal_year 2004
_chemical_compound_source 'Koralpe, Austria'
_chemical_formula_sum 'Al7.452 B3.336 Be0.012 Ca0.145 Fe1.203 H6.19 Li0.189 Mg0.087 Mn0.024 Na0.632 O31 Si5.526 Ti0.027'
_chemical_name_mineral Olenite
_space_group_IT_number 160
_symmetry_space_group_name_Hall 'R 3 -2"'
_symmetry_space_group_name_H-M 'R 3 m :H'
_cell_angle_alpha 90
_cell_angle_beta 90
_cell_angle_gamma 120
_cell_formula_units_Z 3
_cell_length_a 15.9013
_cell_length_b 15.9013
_cell_length_c 7.1213
_cell_volume 1559.392
_database_code_amcsd 0003449
_exptl_crystal_density_diffrn 3.157
_cod_original_sg_symbol_H-M 'R 3 m'
_cod_original_formula_sum 'Na.632 Ca.145 Al7.452 Fe1.203 Li.189 Mg.087 Ti.027 Mn.024 Si5.526 Be.012 B3.336 O31 H6.19'
_cod_database_code 9015646

loop_
_space_group_symop_operation_xyz
x,y,z
2/3+x,1/3+y,1/3+z
1/3+x,2/3+y,2/3+z
x,x-y,z
2/3+x,1/3+x-y,1/3+z
1/3+x,2/3+x-y,2/3+z
-y,-x,z
2/3-y,1/3-x,1/3+z
1/3-y,2/3-x,2/3+z
-x+y,y,z
2/3-x+y,1/3+y,1/3+z
1/3-x+y,2/3+y,2/3+z
-y,x-y,z
2/3-y,1/3+x-y,1/3+z
1/3-y,2/3+x-y,2/3+z
-x+y,-x,z
2/3-x+y,1/3-x,1/3+z
1/3-x+y,2/3-x,2/3+z

loop_
_atom_site_label
_atom_site_fract_x
_atom_site_fract_y
_atom_site_fract_z
_atom_site_occupancy
_atom_site_U_iso_or_equiv
_atom_site_type_symbol
_atom_site_attached_hydrogens
NaX 0.00000 0.00000 0.25000 0.63200 0.01960 Na 0
CaX 0.00000 0.00000 0.25000 0.14500 0.01960 Ca 0
AlY 0.12204 0.06102 -0.33702 0.44000 0.00990 Al 0
Fe2Y 0.12204 0.06102 -0.33702 0.40100 0.00990 Fe 0
LiY 0.12204 0.06102 -0.33702 0.06300 0.00990 Li 0
MgY 0.12204 0.06102 -0.33702 0.02900 0.00990 Mg 0
TiY 0.12204 0.06102 -0.33702 0.00900 0.00990 Ti 0
Mn2Y 0.12204 0.06102 -0.33702 0.00800 0.00990 Mn 0
AlZ 0.29753 0.26084 -0.36206 1.00000 0.00843 Al 0
SiT 0.19190 0.18994 0.02874 0.92100 0.00710 Si 0
AlT 0.19190 0.18994 0.02874 0.02200 0.00710 Al 0
BeT 0.19190 0.18994 0.02874 0.00200 0.00710 Be 0
BT 0.19190 0.18994 0.02874 0.05600 0.00710 B 0
B 0.10971 0.21943 0.48112 1.00000 0.00970 B 0
O1 0.00000 0.00000 -0.19360 0.81000 0.03250 O 0
O-H1 0.00000 0.00000 -0.19360 0.19000 0.03250 O 1
O2 0.06093 0.12185 0.51370 1.00000 0.01940 O 0
O3 0.26530 0.13262 -0.46280 1.00000 0.01530 O 0
O4 0.09344 0.18688 0.10020 1.00000 0.01390 O 0
O5 0.18670 0.09335 0.12240 1.00000 0.01390 O 0
O6 0.19643 0.18609 -0.19690 1.00000 0.01150 O 0
O7 0.28616 0.28613 0.10670 1.00000 0.01070 O 0
O8 0.20954 0.27039 0.46720 1.00000 0.01170 O 0
H3 0.26300 0.13200 0.42000 1.00000 0.04000 H 0

loop_
_cod_changelog_entry_id
_cod_changelog_entry_author
_cod_changelog_entry_date
_cod_changelog_entry_text
1
;cod-tools version 3.8.0
Id: cif_guess_AMCSD_atom_types 9574 2023-05-10 09:00:05Z saulius
;
2023-05-10T18:56:14+03:00
;Derived atom types and hydrogen counts
from atom names that follow the AMCSD naming convention
(Wat == water, O-H == hydroxyl).
;

loop_
_cod_related_entry_id
_cod_related_entry_database
_cod_related_entry_code
1 AMCSD 0003449
